data_9004331
loop_
_publ_author_name
'Liang, J.'
'Hawthorne, F. C.'

_publ_section_title
;Characterization of fine-grained mixtures of rock-forming minerals by
 Rietveld structure refinement: olivine + pyroxene Sample: P8 Rietveld, 79.9%
 olivine
;
_journal_name_full 'The Canadian Mineralogist'
_journal_page_first 541
_journal_page_last 552
_journal_volume 32
_journal_year 1994
_chemical_formula_sum 'Fe0.19 Mg1.81 O4 Si'
_chemical_name_mineral Forsterite
_space_group_IT_number 62
_symmetry_space_group_name_Hall '-P 2c 2ab'
_symmetry_space_group_name_H-M 'P b n m'
_cell_angle_alpha 90
_cell_angle_beta 90
_cell_angle_gamma 90
_cell_length_a 4.7659
_cell_length_b 10.2396
_cell_formula_units_Z 4
_cell_length_c 5.9993
_cell_volume 292.771
_database_code_amcsd 0005404
_exptl_crystal_density_diffrn 3.328
_cod_original_formula_sum 'Si (Mg1.81 Fe.19) O4'
_cod_database_code 9004331

loop_
_space_group_symop_operation_xyz
x,y,z
x,y,1/2-z
-x,-y,1/2+z
1/2+x,1/2-y,1/2+z
1/2-x,1/2+y,1/2-z
1/2-x,1/2+y,z
1/2+x,1/2-y,-z
-x,-y,-z

loop_
_atom_site_label
_atom_site_fract_x
_atom_site_fract_y
_atom_site_fract_z
_atom_site_occupancy
_atom_site_U_iso_or_equiv
Si 0.42800 0.09500 0.25000 1.00000 0.00494
MgM1 0.00000 0.00000 0.00000 0.91000 0.00507
FeM1 0.00000 0.00000 0.00000 0.09000 0.00507
MgM2 0.99000 0.27740 0.25000 0.90000 0.00519
FeM2 0.99000 0.27740 0.25000 0.10000 0.00519
O1 0.76700 0.09000 0.25000 1.00000 0.00633
O2 0.21600 0.44600 0.25000 1.00000 0.00608
O3 0.27900 0.16200 0.03000 1.00000 0.00659

loop_
_cod_related_entry_id
_cod_related_entry_database
_cod_related_entry_code
1 AMCSD 0005404
